data_7050351
loop_
_publ_author_name
'Israel Goldberg'
'Mikki Vinodu'

_publ_section_title
;
Complexes of hexamethylenetetramine with
zinc-tetraarylporphyrins, and their assembly modes in crystals as
clathrates and hydrogen-bonding network polymers
;
_journal_name_full 'New J.Chem.(Nouv.J.Chim.)'
_journal_year 2004
_chemical_formula_moiety '(C48 H28 N4 O8 Zn), 2(C6 H12 N4), 2(C9 H10 O2)'
_chemical_formula_sum 'C78 H72 N12 O12 Zn'
_chemical_formula_weight 1434.85
_space_group_IT_number 2
_symmetry_cell_setting triclinic
_symmetry_space_group_name_Hall '-P 1'
_symmetry_space_group_name_H-M 'P -1'
_atom_sites_solution_hydrogens geom
_atom_sites_solution_primary direct
_atom_sites_solution_secondary difmap
_cell_angle_alpha 76.002(2)
_cell_angle_beta 89.056(3)
_cell_angle_gamma 82.936(3)
_cell_formula_units_Z 1
_cell_length_a 10.3600(4)
_cell_length_b 11.4980(6)
_cell_length_c 15.3610(8)
_cell_measurement_reflns_used 6025
_cell_measurement_temperature 110(2)
_cell_measurement_theta_max 28.22
_cell_measurement_theta_min 2.39
_cell_volume 1761.81(15)
_diffrn_ambient_temperature 110(2)
_diffrn_detector_area_resol_mean '56 microns'
_diffrn_measurement_device_type 'Nonius KappaCCD'
_diffrn_measurement_method '1 deg. Phi & Omega scans'
_diffrn_radiation_monochromator graphite
_diffrn_radiation_source 'fine-focus sealed tube'
_diffrn_radiation_type MoK\a
_diffrn_radiation_wavelength 0.71073
_diffrn_reflns_av_R_equivalents 0.0280
_diffrn_reflns_av_sigmaI/netI 0.0575
_diffrn_reflns_limit_h_max 13
_diffrn_reflns_limit_h_min 0
_diffrn_reflns_limit_k_max 15
_diffrn_reflns_limit_k_min -14
_diffrn_reflns_limit_l_max 20
_diffrn_reflns_limit_l_min -20
_diffrn_reflns_number 14853
_diffrn_reflns_theta_max 28.22
_diffrn_reflns_theta_min 2.39
_diffrn_standards_decay_% ?
_diffrn_standards_interval_count ?
_diffrn_standards_interval_time ?
_diffrn_standards_number ?
_exptl_absorpt_coefficient_mu 0.422
_exptl_absorpt_correction_T_max ?
_exptl_absorpt_correction_T_min ?
_exptl_absorpt_correction_type multi-scan
_exptl_absorpt_process_details ?
_exptl_crystal_colour red
_exptl_crystal_density_diffrn 1.352
_exptl_crystal_density_meas ?
_exptl_crystal_density_method 'not measured'
_exptl_crystal_description plates
_exptl_crystal_F_000 750
_exptl_crystal_size_max ?
_exptl_crystal_size_mid ?
_exptl_crystal_size_min ?
_refine_ls_extinction_coef ?
_refine_ls_extinction_method none
_refine_ls_goodness_of_fit_ref 0.997
_refine_ls_hydrogen_treatment mixed
_refine_ls_matrix_type full
_refine_ls_number_parameters 369
_refine_ls_number_reflns 8125
_refine_ls_number_restraints 0
_refine_ls_restrained_S_all 0.997
_refine_ls_R_factor_all 0.0729
_refine_ls_R_factor_gt 0.0526
_refine_ls_shift/su_max 0.002
_refine_ls_shift/su_mean 0.000
_refine_ls_structure_factor_coef Fsqd
_refine_ls_weighting_details 'calc w=1/[\s^2^(Fo^2^)+(0.0988P)^2^+0.0000P] where P=(Fo^2^+2Fc^2^)/3'
_refine_ls_weighting_scheme calc
_refine_ls_wR_factor_gt 0.1411
_refine_ls_wR_factor_ref 0.1513
_reflns_number_gt 6025
_reflns_number_total 8125
_reflns_threshold_expression >2sigma(I)
_cod_database_code 7050351

loop_
_symmetry_equiv_pos_as_xyz
'x, y, z'
'-x, -y, -z'

loop_
_atom_site_label
_atom_site_type_symbol
_atom_site_fract_x
_atom_site_fract_y
_atom_site_fract_z
_atom_site_U_iso_or_equiv
_atom_site_adp_type
_atom_site_occupancy
_atom_site_symmetry_multiplicity
_atom_site_calc_flag
_atom_site_refinement_flags
_atom_site_disorder_assembly
_atom_site_disorder_group
Zn1 Zn 1.0000 0.0000 0.5000 0.02608(12) Uani 1 2 d S . .
N1 N 0.86969(15) 0.09137(15) 0.39841(11) 0.0237(3) Uani 1 1 d . . .
N2 N 1.02842(15) -0.14271(15) 0.43966(11) 0.0242(4) Uani 1 1 d . . .
N3 N 0.82163(15) -0.09294(15) 0.59417(11) 0.0233(3) Uani 1 1 d . . .
N4 N 0.67085(17) -0.24604(16) 0.62768(12) 0.0294(4) Uani 1 1 d . . .
N5 N 0.74688(16) -0.16474(16) 0.74798(11) 0.0276(4) Uani 1 1 d . . .
N6 N 0.59600(15) -0.03803(15) 0.63333(11) 0.0249(4) Uani 1 1 d . . .
O1 O 0.57325(13) 0.83813(13) 0.38930(9) 0.0285(3) Uani 1 1 d . . .
HO1 H 0.5085 0.9069 0.3829 0.151(19) Uiso 1 1 d R . .
O2 O 0.40028(15) 0.76664(15) 0.34644(13) 0.0450(4) Uani 1 1 d . . .
O3 O 0.83116(15) -0.15856(17) -0.08861(11) 0.0428(4) Uani 1 1 d . . .
HO3 H 0.8016 -0.1704 -0.1363 0.23(3) Uiso 1 1 d R . .
O4 O 0.62188(16) -0.1088(2) -0.06299(12) 0.0637(6) Uani 1 1 d . . .
C1 C 0.84542(18) 0.05589(18) 0.32191(13) 0.0244(4) Uani 1 1 d . . .
C2 C 0.77271(19) 0.15607(19) 0.25879(14) 0.0283(4) Uani 1 1 d . . .
H2 H 0.7439 0.1560 0.2004 0.034 Uiso 1 1 calc R . .
C3 C 0.75357(19) 0.24965(19) 0.29854(14) 0.0280(4) Uani 1 1 d . . .
H3 H 0.7081 0.3272 0.2735 0.034 Uiso 1 1 calc R . .
C4 C 0.81533(18) 0.20957(18) 0.38623(13) 0.0228(4) Uani 1 1 d . . .
C5 C 0.82127(18) 0.28228(18) 0.44768(13) 0.0232(4) Uani 1 1 d . . .
C6 C 0.89287(18) 0.24978(18) 0.52894(13) 0.0230(4) Uani 1 1 d . . .
C7 C 1.10615(19) -0.32370(18) 0.40699(14) 0.0261(4) Uani 1 1 d . . .
H7 H 1.1531 -0.4015 0.4121 0.031 Uiso 1 1 calc R . .
C8 C 1.02633(19) -0.26161(18) 0.33886(14) 0.0269(4) Uani 1 1 d . . .
H8 H 1.0058 -0.2879 0.2872 0.032 Uiso 1 1 calc R . .
C9 C 0.97742(18) -0.14715(18) 0.35870(13) 0.0240(4) Uani 1 1 d . . .
C10 C 0.89251(19) -0.05558(19) 0.30316(13) 0.0247(4) Uani 1 1 d . . .
C11 C 0.8528(2) -0.07484(18) 0.21466(13) 0.0253(4) Uani 1 1 d . . .
C12 C 0.7217(2) -0.0701(2) 0.19274(14) 0.0316(5) Uani 1 1 d . . .
H12 H 0.6570 -0.0564 0.2349 0.038 Uiso 1 1 calc R . .
C13 C 0.6847(2) -0.0852(2) 0.11030(15) 0.0358(5) Uani 1 1 d . . .
H13 H 0.5950 -0.0812 0.0962 0.043 Uiso 1 1 calc R . .
C14 C 0.7784(2) -0.1062(2) 0.04794(14) 0.0323(5) Uani 1 1 d . . .
C15 C 0.9085(2) -0.1105(2) 0.06868(14) 0.0322(5) Uani 1 1 d . . .
H15 H 0.9729 -0.1250 0.0265 0.039 Uiso 1 1 calc R . .
C16 C 0.9459(2) -0.0936(2) 0.15099(14) 0.0301(5) Uani 1 1 d . . .
H16 H 1.0355 -0.0949 0.1640 0.036 Uiso 1 1 calc R . .
C17 C 0.74374(19) 0.40409(18) 0.42414(13) 0.0246(4) Uani 1 1 d . . .
C18 C 0.80276(19) 0.50917(19) 0.41564(14) 0.0276(4) Uani 1 1 d . . .
H18 H 0.8946 0.5033 0.4218 0.033 Uiso 1 1 calc R . .
C19 C 0.72957(19) 0.62187(19) 0.39832(14) 0.0278(4) Uani 1 1 d . . .
H19 H 0.7710 0.6922 0.3942 0.033 Uiso 1 1 calc R . .
C20 C 0.59483(19) 0.63174(18) 0.38700(13) 0.0261(4) Uani 1 1 d . . .
C21 C 0.53529(19) 0.52855(19) 0.39210(14) 0.0286(4) Uani 1 1 d . . .
H21 H 0.4441 0.5352 0.3823 0.034 Uiso 1 1 calc R . .
C22 C 0.60849(19) 0.41564(18) 0.41153(14) 0.0270(4) Uani 1 1 d . . .
H22 H 0.5666 0.3454 0.4163 0.032 Uiso 1 1 calc R . .
C23 C 0.51258(19) 0.75160(19) 0.37165(14) 0.0278(4) Uani 1 1 d . . .
C24 C 0.7352(2) -0.1242(2) -0.03956(15) 0.0382(5) Uani 1 1 d . . .
C25 C 0.56196(19) -0.1487(2) 0.61126(15) 0.0293(5) Uani 1 1 d . . .
H25A H 0.4871 -0.1766 0.6479 0.035 Uiso 1 1 calc R . .
H25B H 0.5351 -0.1298 0.5473 0.035 Uiso 1 1 calc R . .
C26 C 0.7813(2) -0.20283(19) 0.57301(14) 0.0281(4) Uani 1 1 d . . .
H26A H 0.7566 -0.1845 0.5087 0.034 Uiso 1 1 calc R . .
H26B H 0.8558 -0.2676 0.5838 0.034 Uiso 1 1 calc R . .
C27 C 0.70879(18) 0.00139(18) 0.57853(13) 0.0257(4) Uani 1 1 d . . .
H27A H 0.6836 0.0222 0.5142 0.031 Uiso 1 1 calc R . .
H27B H 0.7336 0.0749 0.5932 0.031 Uiso 1 1 calc R . .
C28 C 0.85653(19) -0.1224(2) 0.69030(13) 0.0259(4) Uani 1 1 d . . .
H28A H 0.8827 -0.0499 0.7059 0.031 Uiso 1 1 calc R . .
H28B H 0.9320 -0.1862 0.7022 0.031 Uiso 1 1 calc R . .
C29 C 0.63595(19) -0.0686(2) 0.72941(13) 0.0271(4) Uani 1 1 d . . .
H29A H 0.6603 0.0043 0.7453 0.032 Uiso 1 1 calc R . .
H29B H 0.5617 -0.0956 0.7671 0.032 Uiso 1 1 calc R . .
C30 C 0.7091(2) -0.2724(2) 0.72255(15) 0.0322(5) Uani 1 1 d . . .
H30A H 0.7831 -0.3376 0.7346 0.039 Uiso 1 1 calc R . .
H30B H 0.6356 -0.3018 0.7601 0.039 Uiso 1 1 calc R . .
